data_7152920
loop_
_publ_author_name
'Pike, Sarah J.'
'De Poli, Matteo'
'Zawodny, Wojciech'
'Raftery, James'
'Webb, Simon J.'
'Clayden, Jonathan'

_publ_section_title
;
 Diastereotopic fluorine substituents as (19)F NMR probes of screw-sense
 preference in helical foldamers.
;
_journal_issue 19
_journal_name_full 'Organic &amp; biomolecular chemistry'
_journal_page_first 3168
_journal_page_last 3176
_journal_paper_doi 10.1039/c3ob40463c
_journal_volume 11
_journal_year 2013
_chemical_formula_sum 'C43 H67 Cl3 F4 N10 O12'
_chemical_formula_weight 1098.42
_chemical_name_systematic
;
?
;
_space_group_IT_number 15
_symmetry_cell_setting monoclinic
_symmetry_space_group_name_Hall '-C 2yc'
_symmetry_space_group_name_H-M 'C 1 2/c 1'
_atom_sites_solution_hydrogens geom
_atom_sites_solution_primary direct
_atom_sites_solution_secondary difmap
_audit_creation_method SHELXL-97
_cell_angle_alpha 90.00
_cell_angle_beta 116.395(2)
_cell_angle_gamma 90.00
_cell_formula_units_Z 4
_cell_length_a 31.8762(15)
_cell_length_b 11.7398(6)
_cell_length_c 16.4074(8)
_cell_measurement_reflns_used 9969
_cell_measurement_temperature 100(2)
_cell_measurement_theta_max 72.36
_cell_measurement_theta_min 3.22
_cell_volume 5499.9(5)
_computing_cell_refinement 'Bruker SAINT'
_computing_data_collection 'Bruker APEX2'
_computing_data_reduction 'Bruker SAINT'
_computing_molecular_graphics 'Bruker SHELXTL'
_computing_publication_material 'Bruker SHELXTL'
_computing_structure_refinement 'SHELXL-97 (Sheldrick, 2008)'
_computing_structure_solution 'SHELXS-97 (Sheldrick, 2008)'
_diffrn_ambient_temperature 100(2)
_diffrn_measured_fraction_theta_full 0.993
_diffrn_measured_fraction_theta_max 0.980
_diffrn_measurement_device_type 'Bruker APEX-II CCD'
_diffrn_measurement_method '\f and \w scans'
_diffrn_radiation_monochromator graphite
_diffrn_radiation_source 'fine-focus sealed tube'
_diffrn_radiation_type CuK\a
_diffrn_radiation_wavelength 1.54178
_diffrn_reflns_av_R_equivalents 0.0323
_diffrn_reflns_av_sigmaI/netI 0.0358
_diffrn_reflns_limit_h_max 36
_diffrn_reflns_limit_h_min -39
_diffrn_reflns_limit_k_max 14
_diffrn_reflns_limit_k_min -11
_diffrn_reflns_limit_l_max 20
_diffrn_reflns_limit_l_min -20
_diffrn_reflns_number 15066
_diffrn_reflns_theta_full 66.60
_diffrn_reflns_theta_max 72.35
_diffrn_reflns_theta_min 4.07
_exptl_absorpt_coefficient_mu 2.182
_exptl_absorpt_correction_T_max 0.6694
_exptl_absorpt_correction_T_min 0.54824
_exptl_absorpt_correction_type multi-scan
_exptl_absorpt_process_details SADABS
_exptl_crystal_colour white
_exptl_crystal_density_diffrn 1.327
_exptl_crystal_density_method 'not measured'
_exptl_crystal_description block
_exptl_crystal_F_000 2312
_exptl_crystal_size_max 0.30
_exptl_crystal_size_mid 0.22
_exptl_crystal_size_min 0.20
_refine_diff_density_max 1.025
_refine_diff_density_min -1.067
_refine_diff_density_rms 0.082
_refine_ls_extinction_method none
_refine_ls_goodness_of_fit_ref 1.049
_refine_ls_hydrogen_treatment mixed
_refine_ls_matrix_type full
_refine_ls_number_parameters 345
_refine_ls_number_reflns 5333
_refine_ls_number_restraints 1
_refine_ls_restrained_S_all 1.049
_refine_ls_R_factor_all 0.0543
_refine_ls_R_factor_gt 0.0521
_refine_ls_shift/su_max 0.001
_refine_ls_shift/su_mean 0.000
_refine_ls_structure_factor_coef Fsqd
_refine_ls_weighting_details 'calc w=1/[\s^2^(Fo^2^)+(0.0672P)^2^+13.6933P] where P=(Fo^2^+2Fc^2^)/3'
_refine_ls_weighting_scheme calc
_refine_ls_wR_factor_gt 0.1348
_refine_ls_wR_factor_ref 0.1370
_reflns_number_gt 4997
_reflns_number_total 5333
_reflns_threshold_expression >2sigma(I)
_cod_data_source_file c3ob40463c.txt
_cod_data_source_block s3673ma
_cod_depositor_comments
;
The following automatic conversions were performed:

'_symmetry_cell_setting' value 'Monoclinic' changed to 'monoclinic'
according to /home/saulius/struct/CIF-dictionaries/cif_core.dic
dictionary named 'cif_core.dic' version 2.4.2 from 2011-04-26.

Automatic conversion script
Id: cif_fix_values 1891 2012-01-12 08:04:46Z andrius 
;
_cod_original_sg_symbol_H-M C2/c
_cod_database_code 7152920

loop_
_symmetry_equiv_pos_as_xyz
'x, y, z'
'-x, y, -z+1/2'
'x+1/2, y+1/2, z'
'-x+1/2, y+1/2, -z+1/2'
'-x, -y, -z'
'x, -y, z-1/2'
'-x+1/2, -y+1/2, -z'
'x+1/2, -y+1/2, z-1/2'

loop_
_atom_site_label
_atom_site_type_symbol
_atom_site_fract_x
_atom_site_fract_y
_atom_site_fract_z
_atom_site_U_iso_or_equiv
_atom_site_adp_type
_atom_site_occupancy
_atom_site_symmetry_multiplicity
_atom_site_calc_flag
_atom_site_refinement_flags
_atom_site_disorder_group
C1 C 0.90774(6) 0.32466(16) 0.91417(13) 0.0154(4) Uani 1 1 d . .
C2 C 0.90107(7) 0.35711(18) 0.81878(14) 0.0221(4) Uani 1 1 d . .
H2A H 0.9202 0.3070 0.8010 0.033 Uiso 1 1 calc R .
H2B H 0.9108 0.4364 0.8189 0.033 Uiso 1 1 calc R .
H2C H 0.8680 0.3488 0.7754 0.033 Uiso 1 1 calc R .
C3 C 0.95955(7) 0.33258(19) 0.98278(14) 0.0226(4) Uani 1 1 d . .
H3A H 0.9633 0.3100 1.0432 0.034 Uiso 1 1 calc R .
H3B H 0.9705 0.4111 0.9851 0.034 Uiso 1 1 calc R .
H3C H 0.9780 0.2817 0.9640 0.034 Uiso 1 1 calc R .
C4 C 0.88107(6) 0.41405(16) 0.94189(12) 0.0142(4) Uani 1 1 d . .
C5 C 0.82019(6) 0.44480(15) 0.99331(12) 0.0137(4) Uani 1 1 d . .
C6 C 0.77699(7) 0.37712(17) 0.98329(13) 0.0176(4) Uani 1 1 d . .
H6A H 0.7583 0.3563 0.9193 0.026 Uiso 1 1 calc R .
H6B H 0.7580 0.4240 1.0037 0.026 Uiso 1 1 calc R .
H6C H 0.7870 0.3079 1.0204 0.026 Uiso 1 1 calc R .
C7 C 0.85043(7) 0.47666(18) 1.09289(13) 0.0221(4) Uani 1 1 d . .
H7A H 0.8599 0.4073 1.1299 0.033 Uiso 1 1 calc R .
H7B H 0.8324 0.5255 1.1142 0.033 Uiso 1 1 calc R .
H7C H 0.8783 0.5177 1.0984 0.033 Uiso 1 1 calc R .
C8 C 0.80407(6) 0.55471(15) 0.93564(12) 0.0118(3) Uani 1 1 d . .
C9 C 0.75835(6) 0.63428(15) 0.78197(12) 0.0136(4) Uani 1 1 d . .
C10 C 0.71806(7) 0.68062(18) 0.79886(15) 0.0236(4) Uani 1 1 d . .
H10A H 0.6954 0.6196 0.7897 0.035 Uiso 1 1 calc R .
H10B H 0.7026 0.7430 0.7563 0.035 Uiso 1 1 calc R .
H10C H 0.7304 0.7089 0.8614 0.035 Uiso 1 1 calc R .
C11 C 0.74013(7) 0.58671(17) 0.68534(13) 0.0221(4) Uani 1 1 d . .
H11A H 0.7665 0.5575 0.6759 0.033 Uiso 1 1 calc R .
H11B H 0.7243 0.6474 0.6412 0.033 Uiso 1 1 calc R .
H11C H 0.7180 0.5248 0.6770 0.033 Uiso 1 1 calc R .
C12 C 0.79228(6) 0.73150(15) 0.78932(11) 0.0121(3) Uani 1 1 d . .
C13 C 0.87411(6) 0.78641(15) 0.82743(12) 0.0120(3) Uani 1 1 d . .
C14 C 0.92030(6) 0.72108(16) 0.85610(14) 0.0173(4) Uani 1 1 d . .
H14A H 0.9282 0.6815 0.9137 0.026 Uiso 1 1 calc R .
H14B H 0.9454 0.7747 0.8639 0.026 Uiso 1 1 calc R .
H14C H 0.9168 0.6653 0.8090 0.026 Uiso 1 1 calc R .
C15 C 0.86265(7) 0.84997(16) 0.73880(13) 0.0174(4) Uani 1 1 d . .
H15A H 0.8572 0.7949 0.6902 0.026 Uiso 1 1 calc R .
H15B H 0.8890 0.8995 0.7468 0.026 Uiso 1 1 calc R .
H15C H 0.8345 0.8963 0.7225 0.026 Uiso 1 1 calc R .
C16 C 0.88265(6) 0.87104(15) 0.90469(12) 0.0122(3) Uani 1 1 d . .
C17 C 0.88100(6) 0.90430(15) 1.05037(12) 0.0131(4) Uani 1 1 d . .
C18 C 0.88171(7) 0.82254(16) 1.12385(12) 0.0161(4) Uani 1 1 d . .
H18A H 0.8511 0.7837 1.1024 0.019 Uiso 1 1 calc R .
H18B H 0.9062 0.7639 1.1370 0.019 Uiso 1 1 calc R .
C19 C 0.84272(7) 0.99399(17) 1.02743(13) 0.0185(4) Uani 1 1 d . .
H19A H 0.8485 1.0394 1.0822 0.022 Uiso 1 1 calc R .
H19B H 0.8427 1.0462 0.9800 0.022 Uiso 1 1 calc R .
C20 C 0.92801(7) 0.96775(17) 1.08627(12) 0.0161(4) Uani 1 1 d . .
C21 C 1.00859(8) 0.9526(2) 1.13121(17) 0.0327(5) Uani 1 1 d . .
H21A H 1.0079 1.0055 1.0844 0.049 Uiso 1 1 calc R .
H21B H 1.0328 0.8948 1.1429 0.049 Uiso 1 1 calc R .
H21C H 1.0157 0.9947 1.1874 0.049 Uiso 1 1 calc R .
F1 F 0.89096(4) 0.88509(10) 1.20239(7) 0.0207(3) Uani 1 1 d . .
F2 F 0.79978(4) 0.93821(11) 0.99605(9) 0.0260(3) Uani 1 1 d . .
N1 N 0.88835(6) 0.21118(14) 0.91332(13) 0.0210(4) Uani 1 1 d D .
H1A H 0.8863(9) 0.173(2) 0.8636(16) 0.025 Uiso 1 1 d D .
H1B H 0.9087(9) 0.174(2) 0.9647(15) 0.025 Uiso 1 1 d D .
N2 N 0.84648(5) 0.37319(13) 0.95906(11) 0.0150(3) Uani 1 1 d . .
N3 N 0.78206(5) 0.53986(12) 0.84476(10) 0.0121(3) Uani 1 1 d . .
N4 N 0.83776(5) 0.70293(12) 0.81767(10) 0.0113(3) Uani 1 1 d . .
N5 N 0.87254(5) 0.83333(13) 0.97190(10) 0.0126(3) Uani 1 1 d . .
O1 O 0.89079(5) 0.51611(11) 0.94621(9) 0.0174(3) Uani 1 1 d . .
O2 O 0.81043(4) 0.64925(11) 0.97142(9) 0.0146(3) Uani 1 1 d . .
O3 O 0.77695(5) 0.82785(11) 0.76421(9) 0.0169(3) Uani 1 1 d . .
O4 O 0.90115(5) 0.96364(11) 0.90833(9) 0.0180(3) Uani 1 1 d . .
O5 O 0.93210(5) 1.06789(12) 1.10422(10) 0.0225(3) Uani 1 1 d . .
O6 O 0.96322(5) 0.89734(12) 1.09990(10) 0.0211(3) Uani 1 1 d . .
Cl1 Cl 1.02317(2) 0.41846(7) 0.84899(4) 0.0484(2) Uani 1 1 d . .
Cl2 Cl 1.0000 0.63107(11) 0.7500 0.0733(4) Uani 1 2 d S .
C22 C 0.98556(16) 0.4903(5) 0.7530(3) 0.0324(10) Uani 0.50 1 d P -1
H22 H 0.9545 0.4905 0.7542 0.039 Uiso 0.50 1 calc PR -1

loop_
_atom_site_aniso_label
_atom_site_aniso_U_11
_atom_site_aniso_U_22
_atom_site_aniso_U_33
_atom_site_aniso_U_23
_atom_site_aniso_U_13
_atom_site_aniso_U_12
C1 0.0132(8) 0.0133(9) 0.0180(9) 0.0009(7) 0.0054(7) 0.0000(7)
C2 0.0247(10) 0.0218(10) 0.0200(10) -0.0008(8) 0.0101(8) -0.0029(8)
C3 0.0137(9) 0.0256(10) 0.0240(10) -0.0040(8) 0.0042(8) 0.0035(8)
C4 0.0110(8) 0.0144(9) 0.0133(8) 0.0040(7) 0.0019(7) 0.0011(6)
C5 0.0146(8) 0.0136(8) 0.0128(8) 0.0024(7) 0.0060(7) -0.0003(7)
C6 0.0177(9) 0.0171(9) 0.0202(9) 0.0030(7) 0.0104(8) -0.0025(7)
C7 0.0252(10) 0.0235(10) 0.0131(9) 0.0029(8) 0.0044(8) -0.0040(8)
C8 0.0093(8) 0.0131(8) 0.0149(8) 0.0002(7) 0.0072(7) -0.0012(6)
C9 0.0122(8) 0.0112(8) 0.0139(8) 0.0023(7) 0.0026(7) -0.0001(6)
C10 0.0135(9) 0.0230(10) 0.0335(11) 0.0087(9) 0.0099(8) 0.0046(7)
C11 0.0266(10) 0.0163(9) 0.0132(9) 0.0015(7) -0.0005(8) -0.0067(8)
C12 0.0142(8) 0.0115(8) 0.0091(7) -0.0013(6) 0.0037(6) -0.0005(6)
C13 0.0138(8) 0.0099(8) 0.0136(8) 0.0001(7) 0.0072(7) -0.0015(6)
C14 0.0157(9) 0.0145(9) 0.0255(10) 0.0007(7) 0.0126(8) 0.0003(7)
C15 0.0244(10) 0.0153(9) 0.0141(9) 0.0001(7) 0.0101(7) -0.0038(7)
C16 0.0108(8) 0.0122(8) 0.0129(8) 0.0008(7) 0.0044(7) 0.0011(6)
C17 0.0148(8) 0.0127(8) 0.0105(8) -0.0012(7) 0.0044(7) -0.0004(7)
C18 0.0211(9) 0.0159(9) 0.0109(8) -0.0019(7) 0.0069(7) -0.0014(7)
C19 0.0193(9) 0.0192(9) 0.0144(8) -0.0014(7) 0.0052(7) 0.0035(7)
C20 0.0180(9) 0.0183(9) 0.0097(8) -0.0002(7) 0.0041(7) -0.0012(7)
C21 0.0155(10) 0.0438(14) 0.0340(12) -0.0096(10) 0.0067(9) -0.0060(9)
F1 0.0291(6) 0.0211(6) 0.0109(5) -0.0031(4) 0.0080(5) -0.0020(5)
F2 0.0149(6) 0.0342(7) 0.0277(6) 0.0003(5) 0.0085(5) 0.0030(5)
N1 0.0201(8) 0.0131(8) 0.0287(9) 0.0017(7) 0.0098(7) 0.0005(6)
N2 0.0124(7) 0.0132(7) 0.0188(8) 0.0031(6) 0.0065(6) 0.0003(6)
N3 0.0120(7) 0.0102(7) 0.0124(7) 0.0014(6) 0.0039(6) -0.0001(5)
N4 0.0128(7) 0.0089(7) 0.0125(7) 0.0001(5) 0.0059(6) -0.0013(5)
N5 0.0147(7) 0.0126(7) 0.0103(7) -0.0022(6) 0.0055(6) -0.0015(6)
O1 0.0155(6) 0.0116(6) 0.0248(7) 0.0030(5) 0.0086(5) -0.0008(5)
O2 0.0170(6) 0.0129(6) 0.0164(6) -0.0029(5) 0.0096(5) -0.0030(5)
O3 0.0169(6) 0.0114(6) 0.0201(7) 0.0023(5) 0.0062(5) 0.0023(5)
O4 0.0244(7) 0.0120(6) 0.0190(7) -0.0016(5) 0.0110(6) -0.0053(5)
O5 0.0269(7) 0.0163(7) 0.0206(7) -0.0051(5) 0.0073(6) -0.0051(6)
O6 0.0140(7) 0.0231(7) 0.0215(7) -0.0015(6) 0.0036(5) -0.0006(5)
Cl1 0.0307(3) 0.0786(5) 0.0353(3) 0.0159(3) 0.0141(3) 0.0057(3)
Cl2 0.1201(12) 0.0556(7) 0.0669(8) 0.000 0.0621(8) 0.000
C22 0.022(2) 0.050(3) 0.030(2) -0.003(2) 0.0161(19) -0.0007(19)

loop_
_atom_type_symbol
_atom_type_description
_atom_type_scat_dispersion_real
_atom_type_scat_dispersion_imag
_atom_type_scat_source
C C 0.0181 0.0091 'International Tables Vol C Tables 4.2.6.8 and 6.1.1.4'
H H 0.0000 0.0000 'International Tables Vol C Tables 4.2.6.8 and 6.1.1.4'
N N 0.0311 0.0180 'International Tables Vol C Tables 4.2.6.8 and 6.1.1.4'
O O 0.0492 0.0322 'International Tables Vol C Tables 4.2.6.8 and 6.1.1.4'
F F 0.0727 0.0534 'International Tables Vol C Tables 4.2.6.8 and 6.1.1.4'
Cl Cl 0.3639 0.7018 'International Tables Vol C Tables 4.2.6.8 and 6.1.1.4'

loop_
_geom_angle_atom_site_label_1
_geom_angle_atom_site_label_2
_geom_angle_atom_site_label_3
_geom_angle
_geom_angle_site_symmetry_1
_geom_angle_site_symmetry_3
N1 C1 C2 110.49(16) . .
N1 C1 C3 111.97(16) . .
C2 C1 C3 110.50(16) . .
N1 C1 C4 109.64(15) . .
C2 C1 C4 106.75(15) . .
C3 C1 C4 107.31(15) . .
C1 C2 H2A 109.5 . .
C1 C2 H2B 109.5 . .
H2A C2 H2B 109.5 . .
C1 C2 H2C 109.5 . .
H2A C2 H2C 109.5 . .
H2B C2 H2C 109.5 . .
C1 C3 H3A 109.5 . .
C1 C3 H3B 109.5 . .
H3A C3 H3B 109.5 . .
C1 C3 H3C 109.5 . .
H3A C3 H3C 109.5 . .
H3B C3 H3C 109.5 . .
O1 C4 N2 123.00(17) . .
O1 C4 C1 121.45(16) . .
N2 C4 C1 115.53(16) . .
N2 C5 C7 110.73(15) . .
N2 C5 C6 107.53(15) . .
C7 C5 C6 110.53(15) . .
N2 C5 C8 109.60(14) . .
C7 C5 C8 109.26(15) . .
C6 C5 C8 109.16(14) . .
C5 C6 H6A 109.5 . .
C5 C6 H6B 109.5 . .
H6A C6 H6B 109.5 . .
C5 C6 H6C 109.5 . .
H6A C6 H6C 109.5 . .
H6B C6 H6C 109.5 . .
C5 C7 H7A 109.5 . .
C5 C7 H7B 109.5 . .
H7A C7 H7B 109.5 . .
C5 C7 H7C 109.5 . .
H7A C7 H7C 109.5 . .
H7B C7 H7C 109.5 . .
O2 C8 N3 122.64(16) . .
O2 C8 C5 121.44(16) . .
N3 C8 C5 115.91(15) . .
N3 C9 C10 110.62(15) . .
N3 C9 C11 106.87(15) . .
C10 C9 C11 110.79(16) . .
N3 C9 C12 112.26(14) . .
C10 C9 C12 109.84(15) . .
C11 C9 C12 106.34(15) . .
C9 C10 H10A 109.5 . .
C9 C10 H10B 109.5 . .
H10A C10 H10B 109.5 . .
C9 C10 H10C 109.5 . .
H10A C10 H10C 109.5 . .
H10B C10 H10C 109.5 . .
C9 C11 H11A 109.5 . .
C9 C11 H11B 109.5 . .
H11A C11 H11B 109.5 . .
C9 C11 H11C 109.5 . .
H11A C11 H11C 109.5 . .
H11B C11 H11C 109.5 . .
O3 C12 N4 123.31(16) . .
O3 C12 C9 119.69(16) . .
N4 C12 C9 116.82(15) . .
N4 C13 C15 112.23(14) . .
N4 C13 C14 107.58(14) . .
C15 C13 C14 109.05(15) . .
N4 C13 C16 111.26(14) . .
C15 C13 C16 110.44(14) . .
C14 C13 C16 106.02(14) . .
C13 C14 H14A 109.5 . .
C13 C14 H14B 109.5 . .
H14A C14 H14B 109.5 . .
C13 C14 H14C 109.5 . .
H14A C14 H14C 109.5 . .
H14B C14 H14C 109.5 . .
C13 C15 H15A 109.5 . .
C13 C15 H15B 109.5 . .
H15A C15 H15B 109.5 . .
C13 C15 H15C 109.5 . .
H15A C15 H15C 109.5 . .
H15B C15 H15C 109.5 . .
O4 C16 N5 122.30(17) . .
O4 C16 C13 121.23(16) . .
N5 C16 C13 116.21(15) . .
N5 C17 C19 111.31(15) . .
N5 C17 C18 105.64(14) . .
C19 C17 C18 110.88(15) . .
N5 C17 C20 112.48(15) . .
C19 C17 C20 107.24(15) . .
C18 C17 C20 109.34(14) . .
F1 C18 C17 108.65(15) . .
F1 C18 H18A 110.0 . .
C17 C18 H18A 110.0 . .
F1 C18 H18B 110.0 . .
C17 C18 H18B 110.0 . .
H18A C18 H18B 108.3 . .
F2 C19 C17 108.25(15) . .
F2 C19 H19A 110.0 . .
C17 C19 H19A 110.0 . .
F2 C19 H19B 110.0 . .
C17 C19 H19B 110.0 . .
H19A C19 H19B 108.4 . .
O5 C20 O6 125.01(18) . .
O5 C20 C17 123.21(18) . .
O6 C20 C17 111.66(16) . .
O6 C21 H21A 109.5 . .
O6 C21 H21B 109.5 . .
H21A C21 H21B 109.5 . .
O6 C21 H21C 109.5 . .
H21A C21 H21C 109.5 . .
H21B C21 H21C 109.5 . .
C1 N1 H1A 108.7(17) . .
C1 N1 H1B 107.7(17) . .
H1A N1 H1B 109(2) . .
C4 N2 C5 122.63(15) . .
C8 N3 C9 121.97(15) . .
C12 N4 C13 122.96(15) . .
C16 N5 C17 121.07(15) . .
C20 O6 C21 114.49(17) . .
C22 Cl1 C22 32.1(3) . 2_756
C22 Cl2 C22 32.6(3) . 2_756
Cl1 C22 Cl2 114.3(3) . .
Cl1 C22 Cl1 112.5(3) . 2_756
Cl2 C22 Cl1 111.1(3) . 2_756
Cl1 C22 H22 106.1 . .
Cl2 C22 H22 106.1 . .
Cl1 C22 H22 106.1 2_756 .

loop_
_geom_bond_atom_site_label_1
_geom_bond_atom_site_label_2
_geom_bond_distance
_geom_bond_site_symmetry_2
C1 N1 1.466(2) .
C1 C2 1.531(3) .
C1 C3 1.533(3) .
C1 C4 1.541(3) .
C2 H2A 0.9800 .
C2 H2B 0.9800 .
C2 H2C 0.9800 .
C3 H3A 0.9800 .
C3 H3B 0.9800 .
C3 H3C 0.9800 .
C4 O1 1.232(2) .
C4 N2 1.342(2) .
C5 N2 1.464(2) .
C5 C7 1.529(3) .
C5 C6 1.534(2) .
C5 C8 1.547(2) .
C6 H6A 0.9800 .
C6 H6B 0.9800 .
C6 H6C 0.9800 .
C7 H7A 0.9800 .
C7 H7B 0.9800 .
C7 H7C 0.9800 .
C8 O2 1.230(2) .
C8 N3 1.348(2) .
C9 N3 1.473(2) .
C9 C10 1.529(3) .
C9 C11 1.531(3) .
C9 C12 1.540(2) .
C10 H10A 0.9800 .
C10 H10B 0.9800 .
C10 H10C 0.9800 .
C11 H11A 0.9800 .
C11 H11B 0.9800 .
C11 H11C 0.9800 .
C12 O3 1.228(2) .
C12 N4 1.353(2) .
C13 N4 1.471(2) .
C13 C15 1.527(2) .
C13 C14 1.537(2) .
C13 C16 1.537(2) .
C14 H14A 0.9800 .
C14 H14B 0.9800 .
C14 H14C 0.9800 .
C15 H15A 0.9800 .
C15 H15B 0.9800 .
C15 H15C 0.9800 .
C16 O4 1.226(2) .
C16 N5 1.353(2) .
C17 N5 1.455(2) .
C17 C19 1.527(3) .
C17 C18 1.533(2) .
C17 C20 1.537(3) .
C18 F1 1.396(2) .
C18 H18A 0.9900 .
C18 H18B 0.9900 .
C19 F2 1.393(2) .
C19 H19A 0.9900 .
C19 H19B 0.9900 .
C20 O5 1.205(2) .
C20 O6 1.330(2) .
C21 O6 1.455(3) .
C21 H21A 0.9800 .
C21 H21B 0.9800 .
C21 H21C 0.9800 .
N1 H1A 0.91(2) .
N1 H1B 0.92(2) .
Cl1 C22 1.717(5) .
Cl1 C22 1.782(5) 2_756
Cl2 C22 1.722(6) .
Cl2 C22 1.722(6) 2_756
C22 Cl1 1.782(5) 2_756
C22 H22 1.0000 .

loop_
_geom_hbond_atom_site_label_D
_geom_hbond_atom_site_label_H
_geom_hbond_atom_site_label_A
_geom_hbond_distance_DH
_geom_hbond_distance_HA
_geom_hbond_distance_DA
_geom_hbond_angle_DHA
_geom_hbond_site_symmetry_A
N1 H1B O5 0.92(2) 2.41(2) 3.271(2) 156(2) 1_545

loop_
_geom_torsion_atom_site_label_1
_geom_torsion_atom_site_label_2
_geom_torsion_atom_site_label_3
_geom_torsion_atom_site_label_4
_geom_torsion
_geom_torsion_site_symmetry_1
_geom_torsion_site_symmetry_4
N1 C1 C4 O1 -179.04(17) . .
C2 C1 C4 O1 -59.3(2) . .
C3 C1 C4 O1 59.1(2) . .
N1 C1 C4 N2 -0.2(2) . .
C2 C1 C4 N2 119.51(17) . .
C3 C1 C4 N2 -122.01(18) . .
N2 C5 C8 O2 -130.85(17) . .
C7 C5 C8 O2 -9.4(2) . .
C6 C5 C8 O2 111.62(18) . .
N2 C5 C8 N3 50.4(2) . .
C7 C5 C8 N3 171.88(15) . .
C6 C5 C8 N3 -67.1(2) . .
N3 C9 C12 O3 -157.72(16) . .
C10 C9 C12 O3 -34.2(2) . .
C11 C9 C12 O3 85.7(2) . .
N3 C9 C12 N4 27.0(2) . .
C10 C9 C12 N4 150.48(16) . .
C11 C9 C12 N4 -89.59(18) . .
N4 C13 C16 O4 -159.63(16) . .
C15 C13 C16 O4 -34.3(2) . .
C14 C13 C16 O4 83.7(2) . .
N4 C13 C16 N5 26.1(2) . .
C15 C13 C16 N5 151.45(16) . .
C14 C13 C16 N5 -90.55(18) . .
N5 C17 C18 F1 178.45(14) . .
C19 C17 C18 F1 -60.85(19) . .
C20 C17 C18 F1 57.19(19) . .
N5 C17 C19 F2 57.51(19) . .
C18 C17 C19 F2 -59.77(19) . .
C20 C17 C19 F2 -179.07(14) . .
N5 C17 C20 O5 132.59(19) . .
C19 C17 C20 O5 9.9(2) . .
C18 C17 C20 O5 -110.4(2) . .
N5 C17 C20 O6 -51.2(2) . .
C19 C17 C20 O6 -173.94(15) . .
C18 C17 C20 O6 65.78(19) . .
O1 C4 N2 C5 -6.3(3) . .
C1 C4 N2 C5 174.90(15) . .
C7 C5 N2 C4 -72.2(2) . .
C6 C5 N2 C4 166.93(16) . .
C8 C5 N2 C4 48.4(2) . .
O2 C8 N3 C9 -8.5(3) . .
C5 C8 N3 C9 170.30(15) . .
C10 C9 N3 C8 -62.5(2) . .
C11 C9 N3 C8 176.84(16) . .
C12 C9 N3 C8 60.6(2) . .
O3 C12 N4 C13 4.5(3) . .
C9 C12 N4 C13 179.62(15) . .
C15 C13 N4 C12 -57.2(2) . .
C14 C13 N4 C12 -177.18(15) . .
C16 C13 N4 C12 67.1(2) . .
O4 C16 N5 C17 3.3(3) . .
C13 C16 N5 C17 177.48(15) . .
C19 C17 N5 C16 78.4(2) . .
C18 C17 N5 C16 -161.17(16) . .
C20 C17 N5 C16 -42.0(2) . .
O5 C20 O6 C21 -5.8(3) . .
C17 C20 O6 C21 178.15(16) . .
C22 Cl1 C22 Cl2 -65.5(3) 2_756 .
C22 Cl1 C22 Cl1 62.3(4) 2_756 2_756
C22 Cl2 C22 Cl1 67.9(5) 2_756 .
C22 Cl2 C22 Cl1 -60.7(5) 2_756 2_756
